data_2212624
loop_
_publ_author_name
'Marciniak, Bernard'

_publ_section_title
;
 Redetermination of 1-acenaphthenol
;
_journal_coeditor_code KP2086
_journal_issue 3
_journal_name_full 'Acta Crystallographica Section E'
_journal_page_first o1311
_journal_page_last o1312
_journal_paper_doi 10.1107/S1600536807006952
_journal_volume 63
_journal_year 2007
_chemical_formula_iupac 'C12 H10 O'
_chemical_formula_moiety 'C12 H10 O'
_chemical_formula_sum 'C12 H10 O'
_chemical_formula_weight 170.20
_chemical_name_common 1-acenaphthenol
_chemical_name_systematic
;
1-acenaphthenol
;
_space_group_IT_number 14
_symmetry_cell_setting monoclinic
_symmetry_space_group_name_Hall '-P 2ybc'
_symmetry_space_group_name_H-M 'P 1 21/c 1'
_atom_sites_solution_hydrogens geom
_atom_sites_solution_primary direct
_atom_sites_solution_secondary difmap
_audit_creation_method SHELXL-97
_cell_angle_alpha 90.00
_cell_angle_beta 119.398(9)
_cell_angle_gamma 90.00
_cell_formula_units_Z 4
_cell_length_a 12.9585(11)
_cell_length_b 4.9326(5)
_cell_length_c 15.6749(19)
_cell_measurement_reflns_used 4587
_cell_measurement_temperature 290(2)
_cell_measurement_theta_max 25.03
_cell_measurement_theta_min 4.18
_cell_volume 872.91(17)
_computing_cell_refinement 'CrysAlis RED (Oxford Diffraction, 2005)'
_computing_data_collection 'CrysAlis CCD (Oxford Diffraction, 2004)'
_computing_data_reduction 'CrysAlis RED'
_computing_molecular_graphics 'PLATON (Spek, 2003) and DIAMOND (Crystal Impact, 2001)'
_computing_publication_material SHELXL97
_computing_structure_refinement 'SHELXL97 (Sheldrick, 1997)'
_computing_structure_solution 'SHELXS97 (Sheldrick, 1997)'
_diffrn_ambient_temperature 290(2)
_diffrn_measured_fraction_theta_full 0.969
_diffrn_measured_fraction_theta_max 0.969
_diffrn_measurement_device_type 'Oxford Diffraction Xcalibur3 CCD'
_diffrn_measurement_method \w
_diffrn_radiation_monochromator graphite
_diffrn_radiation_source 'fine-focus sealed tube'
_diffrn_radiation_type MoK\a
_diffrn_radiation_wavelength 0.71073
_diffrn_reflns_av_R_equivalents 0.0170
_diffrn_reflns_av_sigmaI/netI 0.0136
_diffrn_reflns_limit_h_max 14
_diffrn_reflns_limit_h_min -15
_diffrn_reflns_limit_k_max 2
_diffrn_reflns_limit_k_min -5
_diffrn_reflns_limit_l_max 18
_diffrn_reflns_limit_l_min -18
_diffrn_reflns_number 4587
_diffrn_reflns_theta_full 25.03
_diffrn_reflns_theta_max 25.03
_diffrn_reflns_theta_min 4.18
_diffrn_standards_decay_% 0
_diffrn_standards_interval_count 0
_diffrn_standards_interval_time 0
_diffrn_standards_number 0
_exptl_absorpt_coefficient_mu 0.081
_exptl_absorpt_correction_T_max 0.991
_exptl_absorpt_correction_T_min 0.968
_exptl_absorpt_correction_type analytical
_exptl_absorpt_process_details '(CrysAlis RED; Oxford Diffraction, 2005)'
_exptl_crystal_colour 'translucent white'
_exptl_crystal_density_diffrn 1.295
_exptl_crystal_density_method 'not measured'
_exptl_crystal_description plate
_exptl_crystal_F_000 360
_exptl_crystal_size_max 0.49
_exptl_crystal_size_mid 0.28
_exptl_crystal_size_min 0.09
_refine_diff_density_max 0.200
_refine_diff_density_min -0.133
_refine_ls_extinction_method none
_refine_ls_goodness_of_fit_ref 1.074
_refine_ls_hydrogen_treatment mixed
_refine_ls_matrix_type full
_refine_ls_number_parameters 130
_refine_ls_number_reflns 1501
_refine_ls_number_restraints 0
_refine_ls_restrained_S_all 1.074
_refine_ls_R_factor_all 0.0432
_refine_ls_R_factor_gt 0.0359
_refine_ls_shift/su_max 0.002
_refine_ls_shift/su_mean 0.000
_refine_ls_structure_factor_coef Fsqd
_refine_ls_weighting_details 'calc w=1/[\s^2^(Fo^2^)+(0.0542P)^2^+0.1377P] where P=(Fo^2^+2Fc^2^)/3'
_refine_ls_weighting_scheme calc
_refine_ls_wR_factor_gt 0.0965
_refine_ls_wR_factor_ref 0.1002
_reflns_number_gt 1267
_reflns_number_total 1501
_reflns_threshold_expression I>2\s(I)
_cod_data_source_file kp2086.cif
_cod_data_source_block I
_cod_depositor_comments
;
The following automatic conversions were performed:
'_symmetry_cell_setting' value 'Monoclinic' changed to 'monoclinic'
according to '/home/saulius/struct/CIF-dictionaries/cif_core.dic'
dictionary named 'cif_core.dic' version 2.4.1 from 2010-06-29.

Automatic conversion script
Id: cif_fix_enum 1527 2010-12-29 10:47:43Z saulius 

The following automatic conversions were performed:

'_symmetry_cell_setting' value 'Monoclinic' changed to 'monoclinic'
according to /home/saulius/struct/CIF-dictionaries/cif_core.dic
dictionary named 'cif_core.dic' version 2.4.1 from 2010-06-29.

Automatic conversion script
Id: cif_fix_values 1715 2011-07-08 13:25:40Z adriana 
;
_cod_original_cell_volume 872.91(16)
_cod_original_sg_symbol_H-M 'P 21/c'
_cod_database_code 2212624
_cod_database_fobs_code 2212624

loop_
_symmetry_equiv_pos_as_xyz
'x, y, z'
'-x, y+1/2, -z+1/2'
'-x, -y, -z'
'x, -y-1/2, z-1/2'

loop_
_atom_site_type_symbol
_atom_site_label
_atom_site_fract_x
_atom_site_fract_y
_atom_site_fract_z
_atom_site_U_iso_or_equiv
_atom_site_adp_type
_atom_site_calc_flag
_atom_site_refinement_flags
_atom_site_occupancy
O O1 0.05537(9) 0.7036(2) 0.26686(8) 0.0458(3) Uani d . 1
C C1 0.24939(11) 0.9417(2) 0.19722(10) 0.0364(3) Uani d . 1
C C2 0.23950(11) 0.8436(3) 0.27663(9) 0.0369(3) Uani d . 1
C C3 0.31334(13) 0.9457(3) 0.36760(11) 0.0477(4) Uani d . 1
H H3 0.3091 0.8845 0.4219 0.057 Uiso calc R 1
C C4 0.39686(12) 1.1477(3) 0.37760(12) 0.0536(4) Uani d . 1
H H4 0.4468 1.2185 0.4395 0.064 Uiso calc R 1
C C5 0.40664(13) 1.2417(3) 0.30015(13) 0.0554(4) Uani d . 1
H H5 0.4628 1.3733 0.3099 0.066 Uiso calc R 1
C C6 0.33102(12) 1.1391(3) 0.20415(12) 0.0452(4) Uani d . 1
C C7 0.32811(15) 1.2141(3) 0.11561(14) 0.0602(5) Uani d . 1
H H7 0.3802 1.3446 0.1160 0.072 Uiso calc R 1
C C8 0.24848(17) 1.0938(4) 0.02979(14) 0.0630(5) Uani d . 1
H H8 0.2480 1.1448 -0.0275 0.076 Uiso calc R 1
C C9 0.16691(15) 0.8957(3) 0.02410(11) 0.0536(4) Uani d . 1
H H9 0.1140 0.8184 -0.0358 0.064 Uiso calc R 1
C C10 0.16669(12) 0.8192(3) 0.10747(10) 0.0405(3) Uani d . 1
C C11 0.09385(13) 0.6190(3) 0.12812(10) 0.0432(4) Uani d . 1
C C12 0.14355(11) 0.6304(3) 0.24107(10) 0.0368(3) Uani d . 1
H H12A 0.1759(14) 0.451(3) 0.2702(12) 0.055 Uiso d . 1
H H11A 0.1008(14) 0.432(3) 0.1063(12) 0.055 Uiso d . 1
H H11B 0.0064(15) 0.666(3) 0.0963(12) 0.055 Uiso d . 1
H H1A 0.0164(16) 0.566(4) 0.2570(12) 0.055 Uiso d . 1

loop_
_atom_site_aniso_label
_atom_site_aniso_U_11
_atom_site_aniso_U_22
_atom_site_aniso_U_33
_atom_site_aniso_U_12
_atom_site_aniso_U_13
_atom_site_aniso_U_23
O1 0.0483(6) 0.0379(5) 0.0658(7) -0.0024(4) 0.0393(5) -0.0036(5)
C1 0.0346(6) 0.0296(6) 0.0496(8) 0.0059(5) 0.0243(6) 0.0038(6)
C2 0.0356(7) 0.0326(7) 0.0429(7) 0.0066(5) 0.0197(6) 0.0025(5)
C3 0.0457(8) 0.0464(8) 0.0448(8) 0.0060(6) 0.0175(6) -0.0018(6)
C4 0.0380(8) 0.0510(9) 0.0543(9) -0.0002(6) 0.0092(7) -0.0112(7)
C5 0.0369(8) 0.0451(8) 0.0802(12) -0.0035(6) 0.0256(8) -0.0040(8)
C6 0.0393(7) 0.0369(7) 0.0667(9) 0.0046(6) 0.0316(7) 0.0049(7)
C7 0.0629(10) 0.0483(9) 0.0910(13) 0.0014(8) 0.0545(10) 0.0139(9)
C8 0.0819(12) 0.0590(10) 0.0669(11) 0.0048(9) 0.0511(10) 0.0114(9)
C9 0.0684(10) 0.0533(9) 0.0449(8) 0.0035(8) 0.0325(8) 0.0028(7)
C10 0.0447(8) 0.0371(7) 0.0432(7) 0.0065(6) 0.0242(6) 0.0023(6)
C11 0.0441(8) 0.0398(7) 0.0442(8) -0.0034(6) 0.0205(6) -0.0040(6)
C12 0.0393(7) 0.0293(7) 0.0480(8) 0.0045(5) 0.0262(6) 0.0044(6)

loop_
_atom_type_symbol
_atom_type_description
_atom_type_scat_dispersion_real
_atom_type_scat_dispersion_imag
_atom_type_scat_source
C C 0.0033 0.0000 'International Tables Vol C Tables 4.2.6.8 and 6.1.1.4'
H H 0.0000 0.0000 'International Tables Vol C Tables 4.2.6.8 and 6.1.1.4'
O O 0.0106 0.0000 'International Tables Vol C Tables 4.2.6.8 and 6.1.1.4'

loop_
_geom_angle_atom_site_label_1
_geom_angle_atom_site_label_2
_geom_angle_atom_site_label_3
_geom_angle
C12 O1 H1A 104.0(12)
C2 C1 C6 124.51(13)
C2 C1 C10 112.36(12)
C6 C1 C10 123.13(13)
C3 C2 C1 118.59(13)
C3 C2 C12 132.09(13)
C1 C2 C12 109.32(11)
C2 C3 C4 118.62(14)
C2 C3 H3 120.7
C4 C3 H3 120.7
C5 C4 C3 122.61(14)
C5 C4 H4 118.7
C3 C4 H4 118.7
C4 C5 C6 120.21(14)
C4 C5 H5 119.9
C6 C5 H5 119.9
C1 C6 C7 116.65(14)
C1 C6 C5 115.46(14)
C7 C6 C5 127.89(14)
C8 C7 C6 119.65(15)
C8 C7 H7 120.2
C6 C7 H7 120.2
C7 C8 C9 122.98(15)
C7 C8 H8 118.5
C9 C8 H8 118.5
C10 C9 C8 119.09(15)
C10 C9 H9 120.5
C8 C9 H9 120.5
C9 C10 C1 118.50(13)
C9 C10 C11 133.19(14)
C1 C10 C11 108.30(12)
C10 C11 C12 105.48(11)
C10 C11 H11A 111.0(9)
C12 C11 H11A 111.4(9)
C10 C11 H11B 114.2(9)
C12 C11 H11B 106.7(9)
H11A C11 H11B 108.1(13)
O1 C12 C2 110.26(10)
O1 C12 C11 112.78(11)
C2 C12 C11 104.50(10)
O1 C12 H12A 108.1(9)
C2 C12 H12A 111.5(10)
C11 C12 H12A 109.8(9)

loop_
_geom_bond_atom_site_label_1
_geom_bond_atom_site_label_2
_geom_bond_distance
O1 C12 1.4328(15)
O1 H1A 0.813(18)
C1 C2 1.3989(19)
C1 C6 1.4020(19)
C1 C10 1.4187(19)
C2 C3 1.365(2)
C2 C12 1.5107(18)
C3 C4 1.422(2)
C3 H3 0.9300
C4 C5 1.362(2)
C4 H4 0.9300
C5 C6 1.426(2)
C5 H5 0.9300
C6 C7 1.419(2)
C7 C8 1.365(3)
C7 H7 0.9300
C8 C9 1.410(2)
C8 H8 0.9300
C9 C10 1.362(2)
C9 H9 0.9300
C10 C11 1.5070(19)
C11 C12 1.560(2)
C11 H11A 1.002(17)
C11 H11B 1.017(16)
C12 H12A 0.988(17)

loop_
_geom_hbond_atom_site_label_D
_geom_hbond_atom_site_label_H
_geom_hbond_atom_site_label_A
_geom_hbond_site_symmetry_A
_geom_hbond_distance_DH
_geom_hbond_distance_HA
_geom_hbond_distance_DA
_geom_hbond_angle_DHA
_geom_hbond_publ_flag
O1 H1A O1 2_545 0.82(2) 1.97(2) 2.7710(10) 170(2) yes
C11 H11A Cg3 1_545 1.00(2) 2.77(2) 3.653(2) 147.0(10) yes
C12 H12A Cg2 1_545 0.99(2) 2.69(2) 3.558(2) 146(2) yes

loop_
_geom_torsion_atom_site_label_1
_geom_torsion_atom_site_label_2
_geom_torsion_atom_site_label_3
_geom_torsion_atom_site_label_4
_geom_torsion
C6 C1 C2 C3 0.31(19)
C10 C1 C2 C3 -179.54(11)
C6 C1 C2 C12 -179.06(11)
C10 C1 C2 C12 1.09(14)
C1 C2 C3 C4 0.15(19)
C12 C2 C3 C4 179.35(13)
C2 C3 C4 C5 -0.5(2)
C3 C4 C5 C6 0.4(2)
C2 C1 C6 C7 -179.93(12)
C10 C1 C6 C7 -0.09(19)
C2 C1 C6 C5 -0.41(19)
C10 C1 C6 C5 179.42(12)
C4 C5 C6 C1 0.0(2)
C4 C5 C6 C7 179.50(14)
C1 C6 C7 C8 -0.2(2)
C5 C6 C7 C8 -179.67(15)
C6 C7 C8 C9 0.3(3)
C7 C8 C9 C10 0.0(3)
C8 C9 C10 C1 -0.3(2)
C8 C9 C10 C11 179.99(15)
C2 C1 C10 C9 -179.79(12)
C6 C1 C10 C9 0.4(2)
C2 C1 C10 C11 -0.01(15)
C6 C1 C10 C11 -179.86(12)
C9 C10 C11 C12 178.72(15)
C1 C10 C11 C12 -1.02(14)
C3 C2 C12 O1 57.64(19)
C1 C2 C12 O1 -123.10(11)
C3 C2 C12 C11 179.09(14)
C1 C2 C12 C11 -1.65(13)
C10 C11 C12 O1 121.36(12)
C10 C11 C12 C2 1.59(13)

loop_
_cod_related_entry_id
_cod_related_entry_database
_cod_related_entry_code
1 ChemSpider 21327
